data_4075241
loop_
_publ_author_name
'Huynh, Han Vinh'
'Han, Yuan'
'Ho, Joanne Hui Hui'
'Tan, Geok Kheng'

_publ_section_title
;
 Palladium(II) Complexes of a Sterically Bulky, Benzannulated
 N-Heterocyclic Carbene with Unusual Intramolecular
 C&#x2212;H&#x00B7;&#x00B7;&#x00B7;Pd and
 Ccarbene&#x00B7;&#x00B7;&#x00B7;Br Interactions and Their Catalytic
 Activities
;
_journal_issue 13
_journal_name_full Organometallics
_journal_page_first 3267
_journal_paper_doi 10.1021/om060151w
_journal_volume 25
_journal_year 2006
_chemical_formula_sum 'C31 H33 Br2 N2 P Pd'
_chemical_formula_weight 730.78
_chemical_name_systematic
; 
 ? 
;
_space_group_IT_number 14
_symmetry_cell_setting monoclinic
_symmetry_space_group_name_Hall '-P 2yn'
_symmetry_space_group_name_H-M 'P 1 21/n 1'
_atom_sites_solution_hydrogens geom
_atom_sites_solution_primary direct
_atom_sites_solution_secondary difmap
_audit_creation_method SHELXL-97
_cell_angle_alpha 90.00
_cell_angle_beta 94.7220(10)
_cell_angle_gamma 90.00
_cell_formula_units_Z 4
_cell_length_a 10.5155(5)
_cell_length_b 17.5035(7)
_cell_length_c 16.4655(7)
_cell_measurement_reflns_used 6600
_cell_measurement_temperature 223(2)
_cell_measurement_theta_max 29.47
_cell_measurement_theta_min 2.26
_cell_volume 3020.3(2)
_computing_cell_refinement 'Bruker SMART'
_computing_data_collection 'Bruker SMART'
_computing_data_reduction 'Bruker SAINT'
_computing_molecular_graphics 'Bruker SHELXTL'
_computing_publication_material 'Bruker SHELXTL'
_computing_structure_refinement 'SHELXL-97 (Sheldrick, 1997)'
_computing_structure_solution 'SHELXS-97 (Sheldrick, 1990)'
_diffrn_ambient_temperature 223(2)
_diffrn_measured_fraction_theta_full 0.695
_diffrn_measured_fraction_theta_max 0.695
_diffrn_measurement_device_type 'CCD area detector'
_diffrn_measurement_method 'phi and omega scans'
_diffrn_radiation_monochromator graphite
_diffrn_radiation_source 'fine-focus sealed tube'
_diffrn_radiation_type MoK\a
_diffrn_radiation_wavelength 0.71073
_diffrn_reflns_av_R_equivalents 0.0414
_diffrn_reflns_av_sigmaI/netI 0.0675
_diffrn_reflns_limit_h_max 13
_diffrn_reflns_limit_h_min -13
_diffrn_reflns_limit_k_max 22
_diffrn_reflns_limit_k_min -22
_diffrn_reflns_limit_l_max 21
_diffrn_reflns_limit_l_min -21
_diffrn_reflns_number 23338
_diffrn_reflns_theta_full 27.50
_diffrn_reflns_theta_max 27.50
_diffrn_reflns_theta_min 1.70
_exptl_absorpt_coefficient_mu 3.336
_exptl_absorpt_correction_T_max 0.5551
_exptl_absorpt_correction_T_min 0.3091
_exptl_absorpt_correction_type 'Sadabs, (Sheldrick  2001)'
_exptl_crystal_colour 29.27
_exptl_crystal_density_diffrn 1.607
_exptl_crystal_density_meas 0
_exptl_crystal_density_method 'not measured'
_exptl_crystal_description 2.
_exptl_crystal_F_000 1456
_exptl_crystal_size_max 0.46
_exptl_crystal_size_mid 0.30
_exptl_crystal_size_min 0.20
_refine_diff_density_max 0.368
_refine_diff_density_min -0.283
_refine_diff_density_rms 0.059
_refine_ls_extinction_method none
_refine_ls_goodness_of_fit_ref 0.845
_refine_ls_hydrogen_treatment mixed
_refine_ls_matrix_type full
_refine_ls_number_parameters 338
_refine_ls_number_reflns 4831
_refine_ls_number_restraints 0
_refine_ls_restrained_S_all 0.845
_refine_ls_R_factor_all 0.0407
_refine_ls_R_factor_gt 0.0283
_refine_ls_shift/su_max 0.002
_refine_ls_shift/su_mean 0.000
_refine_ls_structure_factor_coef Fsqd
_refine_ls_weighting_details 'calc w=1/[\s^2^(Fo^2^)+(0.0124P)^2^+0.0000P] where P=(Fo^2^+2Fc^2^)/3'
_refine_ls_weighting_scheme calc
_refine_ls_wR_factor_gt 0.0552
_refine_ls_wR_factor_ref 0.0565
_reflns_number_gt 3621
_reflns_number_total 4831
_reflns_threshold_expression >2sigma(I)
_cod_data_source_file om060151wsi20060217_020209.cif
_cod_data_source_block Complex_cis-4
_cod_depositor_comments
;
The following automatic conversions were performed:

'_symmetry_cell_setting' value 'Monoclinic' changed to 'monoclinic'
according to /home/saulius/struct/CIF-dictionaries/cif_core.dic
dictionary named 'cif_core.dic' version 2.4.1 from 2010-06-29.

Automatic conversion script
Id: cif_fix_values 1715 2011-07-08 13:25:40Z adriana 
;
_cod_original_sg_symbol_H-M P2(1)/n
_cod_database_code 4075241

loop_
_symmetry_equiv_pos_as_xyz
'x, y, z'
'-x+1/2, y+1/2, -z+1/2'
'-x, -y, -z'
'x-1/2, -y-1/2, z-1/2'

loop_
_atom_site_label
_atom_site_type_symbol
_atom_site_fract_x
_atom_site_fract_y
_atom_site_fract_z
_atom_site_U_iso_or_equiv
_atom_site_adp_type
_atom_site_occupancy
_atom_site_symmetry_multiplicity
_atom_site_calc_flag
_atom_site_refinement_flags
Pd1 Pd 0.46947(2) 0.171753(12) 0.868002(13) 0.02139(6) Uani 1 1 d .
Br1 Br 0.40035(4) 0.04785(2) 0.80666(2) 0.04077(10) Uani 1 1 d .
Br2 Br 0.25548(3) 0.197976(19) 0.91495(2) 0.03329(9) Uani 1 1 d .
P1 P 0.54896(8) 0.28085(4) 0.92575(5) 0.02155(16) Uani 1 1 d .
N1 N 0.6866(2) 0.15746(13) 0.76315(15) 0.0253(6) Uani 1 1 d .
N2 N 0.7230(2) 0.09820(13) 0.87901(15) 0.0272(6) Uani 1 1 d .
C1 C 0.6390(3) 0.14211(16) 0.83458(18) 0.0235(6) Uani 1 1 d .
C2 C 0.8054(3) 0.12104(17) 0.76081(19) 0.0269(7) Uani 1 1 d .
C3 C 0.8919(3) 0.11647(19) 0.7023(2) 0.0359(8) Uani 1 1 d .
H3 H 0.8767 0.1421 0.6522 0.043 Uiso 1 1 calc R
C4 C 0.9990(4) 0.0744(2) 0.7184(3) 0.0459(10) Uani 1 1 d .
H4 H 1.0578 0.0699 0.6787 0.055 Uiso 1 1 calc R
C5 C 1.0229(4) 0.0378(2) 0.7929(3) 0.0484(10) Uani 1 1 d .
H5 H 1.0991 0.0101 0.8035 0.058 Uiso 1 1 calc R
C6 C 0.9374(4) 0.0412(2) 0.8515(2) 0.0431(9) Uani 1 1 d .
H6 H 0.9532 0.0154 0.9014 0.052 Uiso 1 1 calc R
C7 C 0.8282(3) 0.08325(17) 0.8350(2) 0.0291(7) Uani 1 1 d .
C8 C 0.6152(3) 0.19932(18) 0.6954(2) 0.0335(8) Uani 1 1 d .
H8 H 0.5371 0.2200 0.7170 0.040 Uiso 1 1 calc R
C9 C 0.6904(4) 0.2673(2) 0.6668(2) 0.0475(10) Uani 1 1 d .
H9A H 0.7304 0.2941 0.7138 0.071 Uiso 1 1 calc R
H9B H 0.6331 0.3017 0.6355 0.071 Uiso 1 1 calc R
H9C H 0.7556 0.2494 0.6330 0.071 Uiso 1 1 calc R
C10 C 0.5724(4) 0.1451(2) 0.6267(2) 0.0485(10) Uani 1 1 d .
H10A H 0.6466 0.1231 0.6043 0.073 Uiso 1 1 calc R
H10B H 0.5220 0.1728 0.5844 0.073 Uiso 1 1 calc R
H10C H 0.5211 0.1046 0.6476 0.073 Uiso 1 1 calc R
C11 C 0.6984(4) 0.06316(18) 0.9586(2) 0.0377(8) Uani 1 1 d .
H11 H 0.6148 0.0828 0.9728 0.045 Uiso 1 1 calc R
C12 C 0.7958(4) 0.0876(2) 1.0265(2) 0.0489(10) Uani 1 1 d .
H12A H 0.8801 0.0712 1.0139 0.073 Uiso 1 1 calc R
H12B H 0.7753 0.0644 1.0773 0.073 Uiso 1 1 calc R
H12C H 0.7944 0.1428 1.0318 0.073 Uiso 1 1 calc R
C13 C 0.6851(5) -0.0222(2) 0.9506(3) 0.0586(12) Uani 1 1 d .
H13A H 0.6198 -0.0341 0.9074 0.088 Uiso 1 1 calc R
H13B H 0.6612 -0.0434 1.0016 0.088 Uiso 1 1 calc R
H13C H 0.7658 -0.0440 0.9377 0.088 Uiso 1 1 calc R
C1A C 0.4338(3) 0.35822(16) 0.91698(18) 0.0234(6) Uani 1 1 d .
C2A C 0.3629(3) 0.36856(18) 0.8431(2) 0.0298(7) Uani 1 1 d .
H2A H 0.3764 0.3363 0.7991 0.036 Uiso 1 1 calc R
C3A C 0.2727(3) 0.42558(19) 0.8335(2) 0.0373(8) Uani 1 1 d .
H3A H 0.2256 0.4326 0.7830 0.045 Uiso 1 1 calc R
C4A C 0.2518(3) 0.47241(19) 0.8986(3) 0.0442(9) Uani 1 1 d .
H4A H 0.1888 0.5105 0.8928 0.053 Uiso 1 1 calc R
C5A C 0.3216(4) 0.46368(19) 0.9708(2) 0.0426(9) Uani 1 1 d .
H5A H 0.3073 0.4962 1.0145 0.051 Uiso 1 1 calc R
C6A C 0.4150(3) 0.40669(17) 0.9808(2) 0.0325(7) Uani 1 1 d .
H6A H 0.4644 0.4015 1.0308 0.039 Uiso 1 1 calc R
C1B C 0.6923(3) 0.32330(17) 0.88882(18) 0.0258(7) Uani 1 1 d .
C2B C 0.6878(3) 0.39296(17) 0.8487(2) 0.0331(8) Uani 1 1 d .
H2B H 0.6096 0.4186 0.8387 0.040 Uiso 1 1 calc R
C3B C 0.7985(4) 0.42494(19) 0.8233(2) 0.0426(9) Uani 1 1 d .
H3B H 0.7944 0.4721 0.7960 0.051 Uiso 1 1 calc R
C4B C 0.9127(4) 0.3890(2) 0.8373(2) 0.0454(10) Uani 1 1 d .
H4B H 0.9871 0.4117 0.8204 0.054 Uiso 1 1 calc R
C5B C 0.9196(4) 0.3191(2) 0.8766(2) 0.0431(9) Uani 1 1 d .
H5B H 0.9985 0.2940 0.8863 0.052 Uiso 1 1 calc R
C6B C 0.8098(3) 0.28628(19) 0.9015(2) 0.0336(8) Uani 1 1 d .
H6B H 0.8142 0.2383 0.9273 0.040 Uiso 1 1 calc R
C1C C 0.5905(3) 0.26516(17) 1.03422(18) 0.0255(6) Uani 1 1 d .
C2C C 0.5256(3) 0.21017(17) 1.07375(19) 0.0306(7) Uani 1 1 d .
H2C H 0.4612 0.1815 1.0448 0.037 Uiso 1 1 calc R
C3C C 0.5547(4) 0.1968(2) 1.1562(2) 0.0410(9) Uani 1 1 d .
H3C H 0.5106 0.1587 1.1829 0.049 Uiso 1 1 calc R
C4C C 0.6467(4) 0.2384(2) 1.1984(2) 0.0464(10) Uani 1 1 d .
H4C H 0.6649 0.2297 1.2545 0.056 Uiso 1 1 calc R
C5C C 0.7139(4) 0.2937(2) 1.1598(2) 0.0462(10) Uani 1 1 d .
H5C H 0.7778 0.3222 1.1896 0.055 Uiso 1 1 calc R
C6C C 0.6870(4) 0.30699(18) 1.0775(2) 0.0344(8) Uani 1 1 d .
H6C H 0.7333 0.3439 1.0507 0.041 Uiso 1 1 calc R

loop_
_atom_site_aniso_label
_atom_site_aniso_U_11
_atom_site_aniso_U_22
_atom_site_aniso_U_33
_atom_site_aniso_U_23
_atom_site_aniso_U_13
_atom_site_aniso_U_12
Pd1 0.02061(12) 0.02255(12) 0.02062(11) -0.00044(9) -0.00058(9) -0.00013(9)
Br1 0.0401(2) 0.03409(18) 0.0479(2) -0.01456(16) 0.00259(17) -0.00958(15)
Br2 0.02446(17) 0.03671(19) 0.03885(19) 0.00483(14) 0.00352(14) 0.00201(13)
P1 0.0208(4) 0.0221(4) 0.0213(4) 0.0001(3) -0.0008(3) 0.0019(3)
N1 0.0290(15) 0.0233(13) 0.0234(13) -0.0004(10) 0.0011(11) 0.0024(11)
N2 0.0285(14) 0.0249(13) 0.0281(14) 0.0030(11) 0.0018(12) 0.0037(11)
C1 0.0249(15) 0.0205(14) 0.0246(15) -0.0026(12) -0.0011(13) 0.0000(12)
C2 0.0253(16) 0.0246(15) 0.0311(17) -0.0043(13) 0.0032(13) 0.0009(13)
C3 0.036(2) 0.0329(18) 0.0398(19) 0.0009(15) 0.0124(16) 0.0019(15)
C4 0.035(2) 0.046(2) 0.060(3) -0.0076(19) 0.0222(19) 0.0012(17)
C5 0.033(2) 0.050(2) 0.062(3) -0.005(2) 0.0072(19) 0.0138(18)
C6 0.038(2) 0.046(2) 0.044(2) 0.0056(18) 0.0006(17) 0.0136(17)
C7 0.0286(17) 0.0265(16) 0.0321(17) -0.0022(13) 0.0022(14) 0.0046(14)
C8 0.038(2) 0.0365(18) 0.0263(17) 0.0038(14) 0.0021(15) 0.0081(15)
C9 0.067(3) 0.039(2) 0.038(2) 0.0108(17) 0.012(2) 0.005(2)
C10 0.050(2) 0.062(2) 0.032(2) -0.0009(18) -0.0056(18) -0.002(2)
C11 0.045(2) 0.0385(19) 0.0297(18) 0.0095(15) 0.0066(16) 0.0111(16)
C12 0.059(3) 0.055(2) 0.0316(19) 0.0092(17) -0.0046(18) 0.016(2)
C13 0.085(3) 0.036(2) 0.056(3) 0.0194(19) 0.012(2) 0.003(2)
C1A 0.0215(15) 0.0199(14) 0.0288(16) 0.0019(12) 0.0028(13) -0.0015(12)
C2A 0.0307(18) 0.0273(17) 0.0305(17) 0.0001(13) -0.0028(14) 0.0005(13)
C3A 0.0303(18) 0.0327(18) 0.047(2) 0.0115(16) -0.0056(16) 0.0006(15)
C4A 0.031(2) 0.0255(17) 0.075(3) 0.0047(18) 0.000(2) 0.0065(15)
C5A 0.042(2) 0.0357(19) 0.052(2) -0.0102(17) 0.0107(19) 0.0066(17)
C6A 0.0337(19) 0.0308(18) 0.0331(18) -0.0034(14) 0.0031(15) -0.0011(14)
C1B 0.0251(16) 0.0257(15) 0.0262(16) -0.0049(13) 0.0001(13) -0.0024(13)
C2B 0.0333(18) 0.0267(16) 0.0400(19) -0.0001(15) 0.0071(16) 0.0008(14)
C3B 0.047(2) 0.0290(18) 0.053(2) 0.0020(17) 0.0122(19) -0.0079(17)
C4B 0.037(2) 0.046(2) 0.055(2) -0.0074(19) 0.0156(19) -0.0181(18)
C5B 0.0269(19) 0.047(2) 0.056(2) -0.0096(19) 0.0048(18) 0.0023(16)
C6B 0.0258(18) 0.0340(18) 0.041(2) -0.0030(15) 0.0023(16) -0.0030(14)
C1C 0.0279(17) 0.0262(15) 0.0219(15) -0.0019(12) -0.0014(13) 0.0072(13)
C2C 0.0323(18) 0.0323(17) 0.0269(16) 0.0000(13) 0.0008(14) 0.0001(14)
C3C 0.047(2) 0.047(2) 0.0287(18) 0.0055(16) 0.0026(17) 0.0014(18)
C4C 0.055(3) 0.059(2) 0.0237(18) 0.0043(17) -0.0073(18) 0.016(2)
C5C 0.043(2) 0.061(2) 0.032(2) -0.0151(18) -0.0135(18) 0.0035(19)
C6C 0.038(2) 0.0343(18) 0.0292(17) -0.0056(14) -0.0062(15) -0.0001(15)

loop_
_atom_type_symbol
_atom_type_description
_atom_type_scat_dispersion_real
_atom_type_scat_dispersion_imag
_atom_type_scat_source
C C 0.0033 0.0016 'International Tables Vol C Tables 4.2.6.8 and 6.1.1.4'
H H 0.0000 0.0000 'International Tables Vol C Tables 4.2.6.8 and 6.1.1.4'
N N 0.0061 0.0033 'International Tables Vol C Tables 4.2.6.8 and 6.1.1.4'
P P 0.1023 0.0942 'International Tables Vol C Tables 4.2.6.8 and 6.1.1.4'
Br Br -0.2901 2.4595 'International Tables Vol C Tables 4.2.6.8 and 6.1.1.4'
Pd Pd -0.9988 1.0072 'International Tables Vol C Tables 4.2.6.8 and 6.1.1.4'

loop_
_geom_angle_atom_site_label_1
_geom_angle_atom_site_label_2
_geom_angle_atom_site_label_3
_geom_angle
C1 Pd1 P1 91.61(9)
C1 Pd1 Br1 84.13(8)
P1 Pd1 Br1 175.28(2)
C1 Pd1 Br2 175.15(9)
P1 Pd1 Br2 91.50(2)
Br1 Pd1 Br2 92.626(14)
C1A P1 C1C 107.14(14)
C1A P1 C1B 103.48(13)
C1C P1 C1B 104.42(15)
C1A P1 Pd1 112.06(10)
C1C P1 Pd1 109.56(10)
C1B P1 Pd1 119.30(10)
C1 N1 C2 109.2(2)
C1 N1 C8 123.7(3)
C2 N1 C8 126.8(2)
C1 N2 C7 109.8(2)
C1 N2 C11 124.1(3)
C7 N2 C11 125.6(3)
N2 C1 N1 108.4(3)
N2 C1 Pd1 124.5(2)
N1 C1 Pd1 126.9(2)
C3 C2 C7 120.6(3)
C3 C2 N1 133.1(3)
C7 C2 N1 106.3(3)
C4 C3 C2 118.7(3)
C3 C4 C5 120.8(3)
C6 C5 C4 121.3(3)
C7 C6 C5 118.1(3)
C6 C7 C2 120.6(3)
C6 C7 N2 133.1(3)
C2 C7 N2 106.2(3)
N1 C8 C10 110.6(3)
N1 C8 C9 111.9(3)
C10 C8 C9 112.9(3)
N2 C11 C13 110.7(3)
N2 C11 C12 112.2(3)
C13 C11 C12 113.4(3)
C6A C1A C2A 119.2(3)
C6A C1A P1 122.4(2)
C2A C1A P1 118.4(2)
C3A C2A C1A 120.8(3)
C2A C3A C4A 119.5(3)
C5A C4A C3A 120.3(3)
C4A C5A C6A 120.6(3)
C1A C6A C5A 119.5(3)
C2B C1B C6B 118.4(3)
C2B C1B P1 121.3(3)
C6B C1B P1 120.3(2)
C1B C2B C3B 120.2(3)
C4B C3B C2B 120.9(3)
C3B C4B C5B 120.1(3)
C6B C5B C4B 119.5(3)
C5B C6B C1B 120.9(3)
C2C C1C C6C 119.6(3)
C2C C1C P1 118.7(2)
C6C C1C P1 121.7(2)
C1C C2C C3C 120.3(3)
C4C C3C C2C 120.1(4)
C3C C4C C5C 120.7(3)
C6C C5C C4C 119.8(4)
C5C C6C C1C 119.6(3)

loop_
_geom_bond_atom_site_label_1
_geom_bond_atom_site_label_2
_geom_bond_distance
Pd1 C1 1.978(3)
Pd1 P1 2.2624(8)
Pd1 Br1 2.4761(4)
Pd1 Br2 2.4815(4)
P1 C1A 1.814(3)
P1 C1C 1.824(3)
P1 C1B 1.829(3)
N1 C1 1.343(4)
N1 C2 1.406(4)
N1 C8 1.486(4)
N2 C1 1.342(4)
N2 C7 1.396(4)
N2 C11 1.489(4)
C2 C3 1.381(4)
C2 C7 1.393(4)
C3 C4 1.353(5)
C4 C5 1.390(5)
C5 C6 1.373(5)
C6 C7 1.372(5)
C8 C10 1.516(5)
C8 C9 1.525(5)
C11 C13 1.505(4)
C11 C12 1.514(5)
C1A C6A 1.378(4)
C1A C2A 1.385(4)
C2A C3A 1.377(4)
C3A C4A 1.381(5)
C4A C5A 1.353(5)
C5A C6A 1.400(5)
C1B C2B 1.386(4)
C1B C6B 1.395(4)
C2B C3B 1.386(5)
C3B C4B 1.359(5)
C4B C5B 1.384(5)
C5B C6B 1.382(5)
C1C C2C 1.375(4)
C1C C6C 1.398(5)
C2C C3C 1.387(5)
C3C C4C 1.357(5)
C4C C5C 1.383(5)
C5C C6C 1.382(5)
